data_4103437
loop_
_publ_author_name
'Steven Harthong'
'B\'eatrice Dubessy'
'J\'er\^ome Vachon'
'Christophe Aronica'
'Jean-Christophe Mulatier'
'Jean-Pierre Dutasta'

_publ_contact_author_address
; Ecole Normale Sup\'erieure de Lyon,
Laboratoire de Chimie,
46 all\'ee d'Italie
69364 Lyon Cedex 07
France
;
_publ_contact_author_email christophe.aronica@ens-lyon.fr
_publ_contact_author_fax +0033472728860
_publ_contact_author_name 'Christophe Aronica'
_publ_contact_author_phone +0033472728864
_publ_section_title
;
 Restricted Guest Tumbling in Phosphorylated Self-Assembled Capsules
;
_journal_name_full 'Journal of the American Chemical Society'
_journal_page_first 15637
_journal_page_last 15643
_journal_paper_doi 10.1021/ja104388t
_journal_volume 132
_journal_year 2010
_chemical_formula_moiety 'C75.50 H67 I0.50 N0.50 O10 P2'
_chemical_formula_sum 'C75.5 H67 I0.5 N0.5 O10 P2'
_chemical_formula_weight 1266.76
_space_group_IT_number 2
_symmetry_cell_setting triclinic
_symmetry_space_group_name_Hall '-P 1'
_symmetry_space_group_name_H-M 'P -1'
_atom_sites_solution_hydrogens geom
_atom_sites_solution_primary direct
_audit_creation_date 08-11-14
_audit_creation_method CRYSTALS_ver_12.85
_cell_angle_alpha 108.272(5)
_cell_angle_beta 100.008(5)
_cell_angle_gamma 106.075(5)
_cell_formula_units_Z 2
_cell_length_a 14.634(5)
_cell_length_b 15.220(5)
_cell_length_c 19.417(5)
_cell_measurement_reflns_used 0
_cell_measurement_temperature 150
_cell_measurement_theta_max 0
_cell_measurement_theta_min 0
_cell_volume 3782(2)
_computing_cell_refinement 'USER DEFINED CELL REFINEMENT'
_computing_data_collection 'USER DEFINED DATA COLLECTION'
_computing_data_reduction 'USER DEFINED DATA REDUCTION'
_computing_molecular_graphics 'CAMERON (Watkin et al., 1996)'
_computing_publication_material 'CRYSTALS (Betteridge et al., 2003)'
_computing_structure_refinement 'CRYSTALS (Betteridge et al., 2003)'
_computing_structure_solution 'SHELXS 86 (Sheldrick, 1986)'
_diffrn_ambient_temperature 150
_diffrn_measured_fraction_theta_full 0.949
_diffrn_measured_fraction_theta_max 0.857
_diffrn_measurement_device Unknown
_diffrn_measurement_device_type Serial
_diffrn_measurement_method \w/2\q
_diffrn_radiation_monochromator graphite
_diffrn_radiation_type 'Mo K\a'
_diffrn_radiation_wavelength 0.71069
_diffrn_reflns_av_R_equivalents 0.046
_diffrn_reflns_limit_h_max 16
_diffrn_reflns_limit_h_min -17
_diffrn_reflns_limit_k_max 16
_diffrn_reflns_limit_k_min -17
_diffrn_reflns_limit_l_max 22
_diffrn_reflns_limit_l_min 0
_diffrn_reflns_number 11183
_diffrn_reflns_theta_full 18.623
_diffrn_reflns_theta_max 24.830
_diffrn_reflns_theta_min 1.507
_diffrn_standards_number 0
_exptl_absorpt_coefficient_mu 0.314
_exptl_absorpt_correction_T_max 1.0000
_exptl_absorpt_correction_T_min 1.0000
_exptl_absorpt_correction_type none
_exptl_crystal_colour yellow
_exptl_crystal_density_diffrn 1.112
_exptl_crystal_density_method 'not measured'
_exptl_crystal_description cube
_exptl_crystal_F_000 1320
_exptl_crystal_size_max 0.1
_exptl_crystal_size_mid 0.1
_exptl_crystal_size_min 0.1
_refine_diff_density_max 1.62
_refine_diff_density_min -0.68
_refine_ls_extinction_method None
_refine_ls_goodness_of_fit_ref 1.1906
_refine_ls_hydrogen_treatment noref
_refine_ls_matrix_type full
_refine_ls_number_parameters 811
_refine_ls_number_reflns 6729
_refine_ls_number_restraints 60
_refine_ls_R_factor_all 0.1734
_refine_ls_R_factor_gt 0.1236
_refine_ls_shift/su_max 0.082308
_refine_ls_structure_factor_coef F
_refine_ls_weighting_details
;
 Method, part 1, Chebychev polynomial, (Watkin, 1994, Prince, 1982) 
 [weight] = 1.0/[A~0~*T~0~(x)+A~1~*T~1~(x) ... +A~n-1~]*T~n-1~(x)] 
 where A~i~ are the Chebychev coefficients listed below and x= Fcalc/Fmax 
 Method = Robust Weighting (Prince, 1982) 
 W = [weight] * [1-(deltaF/6*sigmaF)^2^]^2^ 
 A~i~ are: 
 2.25 2.13 1.23 
;
_refine_ls_weighting_scheme calc
_refine_ls_wR_factor_all 0.2419
_refine_ls_wR_factor_gt 0.1593
_refine_ls_wR_factor_ref 0.1593
_reflns_limit_h_max 16
_reflns_limit_h_min -17
_reflns_limit_k_max 16
_reflns_limit_k_min -17
_reflns_limit_l_max 22
_reflns_limit_l_min 0
_reflns_number_gt 6729
_reflns_number_total 11183
_reflns_threshold_expression I>2.0\s(I)
_oxford_diffrn_Wilson_B_factor 0.00
_oxford_diffrn_Wilson_scale 0.00
_oxford_refine_ls_r_factor_ref 0.1236
_oxford_refine_ls_scale 0.2692(12)
_oxford_reflns_number_all 11131
_oxford_reflns_threshold_expression_ref I>2.0\s(I)
_oxford_structure_analysis_title 'import in P -1'
_cod_data_source_file ja104388t_si_003.cif
_cod_data_source_block ABcomplex
_cod_original_sg_symbol_H-M 'P -1 '
_cod_original_formula_sum 'C75.50 H67 I0.50 N0.50 O10 P2'
_cod_database_code 4103437

loop_
_symmetry_equiv_pos_as_xyz
x,y,z
-x,-y,-z

loop_
_atom_site_label
_atom_site_type_symbol
_atom_site_fract_x
_atom_site_fract_y
_atom_site_fract_z
_atom_site_U_iso_or_equiv
_atom_site_occupancy
_atom_site_adp_type
_atom_site_refinement_flags_posn
_atom_site_refinement_flags_adp
I1 I 0.57604(15) 0.82763(12) 0.42692(10) 0.0772 0.5000 Uani . .
O6 O 0.6852(5) 0.3670(5) 0.1355(4) 0.0513 1.0000 Uani . .
P7 P 0.7097(2) 0.35481(18) 0.20745(14) 0.0439 1.0000 Uani . .
O9 O 0.6189(6) 0.3348(5) 0.2426(4) 0.0510 1.0000 Uani . .
C10 C 0.5513(8) 0.3852(8) 0.2379(6) 0.0464 1.0000 Uani . .
C11 C 0.4660(8) 0.3340(7) 0.1809(5) 0.0460 1.0000 Uani . .
C12 C 0.3944(8) 0.3768(7) 0.1724(6) 0.0454 1.0000 Uani . .
O13 O 0.3096(5) 0.3219(5) 0.1150(4) 0.0547 1.0000 Uani . .
O16 O 0.2340(5) 0.4361(5) 0.0550(4) 0.0487 1.0000 Uani . .
C17 C 0.3005(7) 0.5322(7) 0.0817(6) 0.0437 1.0000 Uani . .
C18 C 0.3126(7) 0.5796(7) 0.0313(5) 0.0414 1.0000 Uani . .
C20 C 0.3809(7) 0.6763(7) 0.0597(6) 0.0433 1.0000 Uani . .
O21 O 0.3950(5) 0.7262(4) 0.0120(4) 0.0443 1.0000 Uani . .
O24 O 0.5912(5) 0.8336(5) 0.0367(4) 0.0477 1.0000 Uani . .
C25 C 0.6488(7) 0.8367(6) 0.1017(5) 0.0388 1.0000 Uani . .
C26 C 0.7434(8) 0.8384(7) 0.1024(6) 0.0445 1.0000 Uani . .
C27 C 0.8067(7) 0.8411(6) 0.1668(6) 0.0431 1.0000 Uani . .
O28 O 0.9006(5) 0.8418(4) 0.1630(4) 0.0444 1.0000 Uani . .
P30 P 0.92354(19) 0.74227(18) 0.14758(15) 0.0427 1.0000 Uani . .
O31 O 0.8393(5) 0.6549(5) 0.0925(4) 0.0496 1.0000 Uani . .
O34 O 0.9553(5) 0.7349(4) 0.2272(4) 0.0459 1.0000 Uani . .
C35 C 0.8845(7) 0.6878(7) 0.2562(5) 0.0436 1.0000 Uani . .
C36 C 0.8711(8) 0.5904(7) 0.2490(6) 0.0484 1.0000 Uani . .
C37 C 0.8075(8) 0.5476(7) 0.2800(6) 0.0479 1.0000 Uani . .
O38 O 0.7966(5) 0.4467(5) 0.2712(4) 0.0472 1.0000 Uani . .
C39 C 0.7490(7) 0.5927(7) 0.3203(5) 0.0409 1.0000 Uani . .
C41 C 0.5736(8) 0.4798(8) 0.2888(6) 0.0485 1.0000 Uani . .
C44 C 0.6312(9) 0.5751(9) 0.1486(6) 0.0575 1.0000 Uani . .
N46 N 0.557(3) 0.530(3) 0.072(3) 0.0335 0.5000 Uani . U
C47 C 0.4893(8) 0.4462(7) 0.0439(5) 0.0417 1.0000 Uani . U
C48 C 0.4246(7) 0.4097(7) -0.0267(6) 0.0424 1.0000 Uani . U
C49 C 0.5026(8) 0.5228(7) 0.2769(5) 0.0431 1.0000 Uani . .
C50 C 0.4137(8) 0.4756(7) 0.2215(5) 0.0458 1.0000 Uani . .
C52 C 0.3347(8) 0.5233(7) 0.2122(5) 0.0441 1.0000 Uani . .
C53 C 0.3520(7) 0.5778(7) 0.1572(6) 0.0412 1.0000 Uani . .
C54 C 0.4207(8) 0.6723(7) 0.1833(5) 0.0419 1.0000 Uani . .
C55 C 0.4354(7) 0.7246(6) 0.1354(5) 0.0391 1.0000 Uani . .
C56 C 0.5094(8) 0.8325(7) 0.1652(5) 0.0425 1.0000 Uani . .
C57 C 0.6138(7) 0.8368(6) 0.1657(5) 0.0392 1.0000 Uani . .
C59 C 0.6809(8) 0.8379(7) 0.2274(5) 0.0450 1.0000 Uani . .
C60 C 0.7765(7) 0.8424(6) 0.2313(5) 0.0382 1.0000 Uani . .
C61 C 0.8463(7) 0.8446(7) 0.3011(5) 0.0436 1.0000 Uani . .
C62 C 0.8335(8) 0.7414(7) 0.2955(5) 0.0451 1.0000 Uani . .
C63 C 0.7656(8) 0.6895(7) 0.3269(5) 0.0431 1.0000 Uani . .
C65 C 0.8381(8) 0.9131(8) 0.3754(5) 0.0509 1.0000 Uani . .
C66 C 0.8676(13) 1.0209(11) 0.3747(8) 0.0945 1.0000 Uani . .
C73 C 0.4995(7) 0.8946(7) 0.2387(5) 0.0426 1.0000 Uani . .
C75 C 0.5442(8) 1.0087(7) 0.2541(6) 0.0513 1.0000 Uani . .
C76 C 0.4807(9) 1.0349(7) 0.2008(7) 0.0519 1.0000 Uani . .
C77 C 0.3939(12) 1.0461(9) 0.2083(8) 0.0736 1.0000 Uani . .
C78 C 0.3310(11) 1.0613(11) 0.1540(11) 0.0843 1.0000 Uani . .
C79 C 0.3531(13) 1.0683(9) 0.0934(10) 0.0795 1.0000 Uani . .
C81 C 0.5025(12) 1.0387(10) 0.1345(11) 0.0851 1.0000 Uani . .
C82 C 0.4352(17) 1.0543(11) 0.0823(9) 0.0976 1.0000 Uani . .
C104 C 1.0355(8) 0.7719(7) 0.1222(7) 0.0534 1.0000 Uani . .
C105 C 1.1181(10) 0.7584(14) 0.1557(10) 0.0981 1.0000 Uani . .
C106 C 1.2022(11) 0.7740(16) 0.1316(11) 0.1053 1.0000 Uani . .
C107 C 1.2054(12) 0.8050(11) 0.0746(12) 0.0861 1.0000 Uani . .
C109 C 1.1223(15) 0.8158(13) 0.0398(12) 0.1057 1.0000 Uani . .
C111 C 1.0403(10) 0.8002(12) 0.0622(10) 0.0832 1.0000 Uani . .
C112 C 0.7504(11) 0.2566(9) 0.2067(7) 0.0732 1.0000 Uani . U
C113 C 0.7477(13) 0.1872(10) 0.1386(9) 0.0867 1.0000 Uani . U
C114 C 0.7788(16) 0.1092(11) 0.1401(13) 0.1123 1.0000 Uani . U
C116 C 0.8183(15) 0.1028(12) 0.2055(11) 0.1042 1.0000 Uani . U
C117 C 0.8241(16) 0.1722(14) 0.2749(10) 0.1106 1.0000 Uani . U
C118 C 0.7925(15) 0.2515(12) 0.2751(9) 0.1022 1.0000 Uani . U
C2 C 0.2453(9) 0.6274(8) 0.2767(7) 0.0564 1.0000 Uani . .
C3 C 0.3286(9) 0.5897(8) 0.2870(6) 0.0573 1.0000 Uani . .
C4 C 0.1402(11) 0.5462(9) 0.2309(9) 0.0724 1.0000 Uani . .
C5 C 0.6741(9) 0.5343(8) 0.3487(5) 0.0546 1.0000 Uani . .
C13 C 0.6664(10) 0.5979(8) 0.4262(6) 0.0560 1.0000 Uani . .
C9 C 0.0984(11) 0.5289(12) 0.1593(9) 0.0849 1.0000 Uani . .
C15 C 0.0058(15) 0.4512(16) 0.1183(11) 0.1103 1.0000 Uani . .
C16 C 0.0959(12) 0.4878(11) 0.2678(10) 0.0876 1.0000 Uani . .
C1 C -0.0385(15) 0.3966(16) 0.1512(17) 0.1169 1.0000 Uani . .
C6 C 0.8815(13) 1.0970(10) 0.4517(11) 0.0968 1.0000 Uani . .
C21 C 0.6173(18) 0.5437(15) 0.4605(9) 0.1175 1.0000 Uani . .
C24 C 0.0026(15) 0.4077(14) 0.222(2) 0.1353 1.0000 Uani . .
C34 C 0.965(2) 1.246(3) 0.5554(15) 0.2142 1.0000 Uani . .
C8 C 0.908(3) 1.2465(19) 0.5894(16) 0.1727 1.0000 Uani . .
C7 C 0.9530(18) 1.172(3) 0.491(2) 0.3433 1.0000 Uani . .
C80 C 0.840(3) 1.161(3) 0.573(3) 0.4089 1.0000 Uani . .
C84 C 0.6342(12) 0.5968(11) 0.5370(10) 0.1171 1.0000 Uani D U
C19 C 0.818(4) 1.089(2) 0.491(3) 0.2683 1.0000 Uani . .
C14 C 0.7028(13) 0.5954(12) 0.6007(11) 0.1385 1.0000 Uani D U
C23 C 0.6599(15) 0.7117(13) 0.6815(13) 0.1391 1.0000 Uani D U
C22 C 0.7181(14) 0.6585(14) 0.6802(12) 0.1426 1.0000 Uani D U
C32 C 0.5830(15) 0.6635(12) 0.5585(12) 0.1359 1.0000 Uani D U
C28 C 0.5926(16) 0.7266(11) 0.6334(14) 0.1455 1.0000 Uani D U
H111 H 0.4528 0.2699 0.1469 0.0402 1.0000 Uiso . .
H181 H 0.2784 0.5449 -0.0212 0.0381 1.0000 Uiso . .
H261 H 0.7708 0.8435 0.0626 0.0421 1.0000 Uiso . .
H361 H 0.9098 0.5575 0.2253 0.0392 1.0000 Uiso . .
H441 H 0.6937 0.6241 0.1524 0.0611 1.0000 Uiso . .
H442 H 0.6471 0.5225 0.1599 0.0610 1.0000 Uiso . .
H443 H 0.6029 0.6062 0.1850 0.0613 1.0000 Uiso . .
H471 H 0.4813 0.4101 0.0746 0.0481 1.0000 Uiso . .
H481 H 0.3776 0.3479 -0.0462 0.0353 1.0000 Uiso . .
H491 H 0.5193 0.5898 0.3066 0.0441 1.0000 Uiso . .
H521 H 0.2701 0.4688 0.1868 0.0442 1.0000 Uiso . .
H541 H 0.4549 0.7077 0.2349 0.0512 1.0000 Uiso . .
H561 H 0.4888 0.8607 0.1258 0.0370 1.0000 Uiso . .
H591 H 0.6606 0.8405 0.2711 0.0370 1.0000 Uiso . .
H611 H 0.9178 0.8747 0.2998 0.0352 1.0000 Uiso . .
H631 H 0.7297 0.7241 0.3540 0.0372 1.0000 Uiso . .
H651 H 0.8840 0.9157 0.4199 0.0490 1.0000 Uiso . .
H652 H 0.7712 0.8915 0.3781 0.0493 1.0000 Uiso . .
H661 H 0.9259 1.0349 0.3608 0.0912 1.0000 Uiso . .
H662 H 0.8117 1.0213 0.3402 0.0911 1.0000 Uiso . .
H731 H 0.5362 0.8852 0.2802 0.0372 1.0000 Uiso . .
H732 H 0.4311 0.8806 0.2380 0.0370 1.0000 Uiso . .
H751 H 0.5455 1.0445 0.3043 0.0541 1.0000 Uiso . .
H752 H 0.6101 1.0214 0.2486 0.0542 1.0000 Uiso . .
H771 H 0.3722 1.0465 0.2530 0.0661 1.0000 Uiso . .
H781 H 0.2738 1.0677 0.1617 0.1111 1.0000 Uiso . .
H791 H 0.3102 1.0849 0.0601 0.0810 1.0000 Uiso . .
H811 H 0.5622 1.0277 0.1244 0.1070 1.0000 Uiso . .
H821 H 0.4491 1.0534 0.0356 0.1022 1.0000 Uiso . .
H1051 H 1.1154 0.7342 0.1921 0.0921 1.0000 Uiso . .
H1061 H 1.2596 0.7761 0.1596 0.1040 1.0000 Uiso . .
H1071 H 1.2620 0.8192 0.0555 0.0961 1.0000 Uiso . .
H1091 H 1.1208 0.8241 -0.0003 0.1131 1.0000 Uiso . .
H1111 H 0.9854 0.8069 0.0337 0.0882 1.0000 Uiso . .
H1131 H 0.7256 0.1934 0.0942 0.0901 1.0000 Uiso . .
H1141 H 0.7734 0.0587 0.0955 0.1280 1.0000 Uiso . .
H1161 H 0.8482 0.0589 0.2062 0.1111 1.0000 Uiso . .
H1171 H 0.8423 0.1632 0.3201 0.1251 1.0000 Uiso . .
H1181 H 0.7935 0.2989 0.3200 0.1161 1.0000 Uiso . .
H21 H 0.2409 0.6644 0.3288 0.0571 1.0000 Uiso . .
H22 H 0.2599 0.6759 0.2539 0.0571 1.0000 Uiso . .
H31 H 0.3900 0.6433 0.3107 0.0602 1.0000 Uiso . .
H32 H 0.3176 0.5501 0.3178 0.0601 1.0000 Uiso . .
H51 H 0.6996 0.4839 0.3570 0.0542 1.0000 Uiso . .
H91 H 0.1320 0.5667 0.1337 0.0793 1.0000 Uiso . .
H151 H -0.0210 0.4523 0.0679 0.1080 1.0000 Uiso . .
H161 H 0.1236 0.5054 0.3236 0.1130 1.0000 Uiso . .
H11 H -0.0973 0.3482 0.1192 0.1271 1.0000 Uiso . .
H241 H -0.0318 0.3619 0.2339 0.1631 1.0000 Uiso . .
H53 H 0.5341 0.8079 0.0372 0.0571 1.0000 Uiso . .
H89 H 0.1878 0.3897 0.0198 0.0590 1.0000 Uiso . .
H97 H 0.2509 0.3102 0.0964 0.0591 1.0000 Uiso . .
H131 H 0.7311 0.6379 0.4590 0.0692 1.0000 Uiso . .
H132 H 0.6323 0.6409 0.4171 0.0692 1.0000 Uiso . .
H211 H 0.6359 0.4884 0.4559 0.1258 1.0000 Uiso . .
H212 H 0.5465 0.5213 0.4369 0.1258 1.0000 Uiso . .
H841 H 0.7365 0.5497 0.5899 0.1341 1.0000 Uiso . .
H842 H 0.7555 0.6529 0.7238 0.1409 1.0000 Uiso . .
H843 H 0.6670 0.7497 0.7311 0.1278 1.0000 Uiso . .
H844 H 0.5621 0.7758 0.6435 0.1457 1.0000 Uiso . .
H845 H 0.5472 0.6770 0.5136 0.1133 1.0000 Uiso . .
H61 H 0.7948 1.0073 0.4872 0.2249 1.0000 Uiso . .
H62 H 0.7719 1.1737 0.5725 0.3072 1.0000 Uiso . .
H63 H 0.9093 1.3077 0.6299 0.1583 1.0000 Uiso . .
H64 H 1.0278 1.3000 0.5791 0.1382 1.0000 Uiso . .
H65 H 1.0088 1.1722 0.4669 0.3636 1.0000 Uiso . .
H1 H 0.4600 0.7619 0.0204 0.0393 1.0000 Uiso . .
C461 C 0.570(4) 0.544(4) 0.071(4) 0.0381 0.5000 Uani . U

loop_
_atom_site_aniso_label
_atom_site_aniso_U_11
_atom_site_aniso_U_22
_atom_site_aniso_U_33
_atom_site_aniso_U_23
_atom_site_aniso_U_13
_atom_site_aniso_U_12
I1 0.0887(13) 0.0579(10) 0.0694(11) 0.0147(8) 0.0012(9) 0.0268(9)
O6 0.061(5) 0.045(4) 0.042(4) 0.015(3) 0.009(3) 0.015(3)
P7 0.0531(17) 0.0327(13) 0.0426(14) 0.0095(11) 0.0068(12) 0.0202(12)
O9 0.067(5) 0.043(4) 0.051(4) 0.018(3) 0.016(4) 0.031(4)
C10 0.054(7) 0.051(6) 0.048(6) 0.024(5) 0.020(5) 0.032(5)
C11 0.062(7) 0.029(5) 0.041(5) 0.006(4) 0.012(5) 0.017(5)
C12 0.042(6) 0.043(6) 0.054(6) 0.019(5) 0.017(5) 0.018(5)
O13 0.048(4) 0.047(4) 0.064(4) 0.013(3) 0.013(4) 0.021(3)
O16 0.048(4) 0.033(4) 0.054(4) 0.009(3) 0.011(3) 0.008(3)
C17 0.026(5) 0.038(6) 0.064(7) 0.013(5) 0.015(5) 0.014(4)
C18 0.041(6) 0.045(6) 0.036(5) 0.012(4) 0.006(4) 0.018(5)
C20 0.035(5) 0.033(5) 0.057(6) 0.009(5) 0.014(5) 0.014(4)
O21 0.048(4) 0.031(3) 0.043(3) 0.012(3) 0.003(3) 0.008(3)
O24 0.047(4) 0.053(4) 0.055(4) 0.027(3) 0.018(3) 0.026(3)
C25 0.039(6) 0.030(5) 0.045(5) 0.013(4) 0.002(4) 0.018(4)
C26 0.053(7) 0.040(5) 0.051(6) 0.018(4) 0.020(5) 0.027(5)
C27 0.043(6) 0.022(5) 0.054(6) 0.009(4) 0.002(5) 0.010(4)
O28 0.040(4) 0.032(3) 0.059(4) 0.011(3) 0.012(3) 0.018(3)
P30 0.0326(14) 0.0329(13) 0.0556(15) 0.0095(11) 0.0078(12) 0.0128(11)
O31 0.040(4) 0.041(4) 0.055(4) 0.007(3) 0.008(3) 0.011(3)
O34 0.035(4) 0.026(3) 0.060(4) 0.003(3) 0.001(3) 0.010(3)
C35 0.036(6) 0.038(6) 0.046(5) 0.009(4) -0.004(4) 0.013(5)
C36 0.043(6) 0.029(5) 0.054(6) -0.001(5) -0.007(5) 0.016(5)
C37 0.044(6) 0.036(6) 0.050(6) 0.017(5) -0.005(5) 0.005(5)
O38 0.057(4) 0.033(4) 0.048(4) 0.010(3) 0.003(3) 0.024(3)
C39 0.042(6) 0.041(6) 0.037(5) 0.010(4) 0.004(4) 0.020(5)
C41 0.054(7) 0.045(6) 0.047(6) 0.016(5) 0.018(5) 0.018(5)
C44 0.071(8) 0.060(7) 0.037(5) 0.010(5) 0.011(5) 0.029(6)
N46 0.049(11) 0.026(10) 0.044(8) 0.020(8) 0.024(9) 0.025(7)
C47 0.050(6) 0.032(5) 0.049(5) 0.014(4) 0.024(5) 0.019(5)
C48 0.039(5) 0.031(5) 0.047(6) 0.006(4) 0.010(5) 0.009(4)
C49 0.055(6) 0.038(5) 0.035(5) 0.008(4) 0.013(5) 0.021(5)
C50 0.065(7) 0.040(6) 0.041(5) 0.018(4) 0.022(5) 0.023(5)
C52 0.050(6) 0.049(6) 0.042(5) 0.014(4) 0.022(5) 0.028(5)
C53 0.031(5) 0.045(6) 0.052(6) 0.014(5) 0.015(4) 0.023(5)
C54 0.048(6) 0.034(5) 0.043(5) 0.010(4) 0.011(4) 0.020(5)
C55 0.040(6) 0.021(4) 0.042(5) 0.000(4) -0.003(4) 0.012(4)
C56 0.047(6) 0.029(5) 0.042(5) 0.003(4) 0.005(4) 0.017(4)
C57 0.037(6) 0.025(5) 0.046(5) 0.006(4) 0.005(4) 0.011(4)
C59 0.058(7) 0.029(5) 0.039(5) 0.004(4) 0.006(5) 0.017(5)
C60 0.035(6) 0.027(5) 0.045(5) 0.006(4) -0.001(4) 0.015(4)
C61 0.046(6) 0.032(5) 0.042(5) 0.005(4) 0.002(4) 0.015(4)
C62 0.047(6) 0.037(5) 0.038(5) -0.004(4) -0.003(5) 0.025(5)
C63 0.048(6) 0.039(6) 0.027(4) 0.000(4) -0.002(4) 0.016(5)
C65 0.053(6) 0.044(6) 0.041(5) 0.003(4) -0.005(5) 0.021(5)
C66 0.120(13) 0.061(8) 0.077(9) -0.002(7) 0.010(9) 0.036(9)
C73 0.040(6) 0.041(5) 0.039(5) 0.003(4) 0.007(4) 0.020(4)
C75 0.036(6) 0.038(6) 0.066(7) 0.000(5) 0.014(5) 0.017(5)
C76 0.052(7) 0.035(6) 0.068(7) 0.011(5) 0.022(6) 0.021(5)
C77 0.093(11) 0.053(7) 0.073(8) 0.012(6) 0.029(8) 0.033(7)
C78 0.076(10) 0.072(9) 0.116(13) 0.049(9) 0.026(9) 0.029(7)
C79 0.103(12) 0.042(7) 0.096(11) 0.024(7) 0.020(9) 0.039(7)
C81 0.090(10) 0.054(8) 0.147(14) 0.047(9) 0.063(10) 0.050(8)
C82 0.170(18) 0.058(9) 0.102(11) 0.048(8) 0.057(12) 0.064(11)
C104 0.042(6) 0.023(5) 0.077(8) 0.007(5) 0.004(5) 0.005(4)
C105 0.046(8) 0.136(14) 0.129(13) 0.062(12) 0.024(8) 0.043(9)
C106 0.043(8) 0.161(17) 0.130(14) 0.059(13) 0.035(9) 0.053(9)
C107 0.074(10) 0.080(9) 0.152(15) 0.063(10) 0.070(10) 0.053(8)
C109 0.104(14) 0.088(11) 0.154(16) 0.069(11) 0.066(12) 0.034(10)
C111 0.055(8) 0.095(10) 0.115(12) 0.057(9) 0.039(8) 0.022(7)
C112 0.100(9) 0.056(6) 0.064(7) 0.021(5) 0.013(6) 0.036(6)
C113 0.126(11) 0.063(7) 0.094(9) 0.031(7) 0.063(8) 0.046(7)
C114 0.145(13) 0.045(7) 0.151(14) 0.013(8) 0.070(11) 0.052(8)
C116 0.135(13) 0.066(8) 0.105(11) 0.024(8) 0.008(9) 0.052(8)
C117 0.167(15) 0.105(11) 0.104(10) 0.065(9) 0.032(10) 0.089(11)
C118 0.157(13) 0.076(8) 0.088(9) 0.027(7) 0.016(9) 0.078(9)
C2 0.060(7) 0.044(6) 0.070(7) 0.020(5) 0.028(6) 0.022(6)
C3 0.068(8) 0.049(6) 0.056(6) 0.018(5) 0.020(6) 0.023(6)
C4 0.082(9) 0.054(7) 0.115(12) 0.034(8) 0.070(9) 0.046(7)
C5 0.076(8) 0.056(6) 0.036(5) 0.014(5) 0.004(5) 0.040(6)
C13 0.082(8) 0.049(6) 0.043(6) 0.018(5) 0.015(6) 0.034(6)
C9 0.059(9) 0.096(11) 0.084(10) 0.019(8) 0.027(8) 0.017(8)
C15 0.092(13) 0.099(13) 0.112(13) 0.007(11) 0.039(11) 0.024(11)
C16 0.077(10) 0.076(9) 0.137(13) 0.054(9) 0.054(10) 0.037(8)
C1 0.072(13) 0.089(13) 0.16(2) 0.011(14) 0.031(14) 0.025(10)
C6 0.079(10) 0.045(8) 0.120(13) -0.005(8) 0.014(10) 0.005(7)
C21 0.18(2) 0.105(13) 0.067(10) 0.028(10) 0.021(11) 0.061(13)
C24 0.065(12) 0.066(11) 0.32(4) 0.086(17) 0.097(18) 0.040(10)
C34 0.111(19) 0.28(4) 0.118(17) -0.10(2) -0.029(14) 0.11(2)
C8 0.18(3) 0.101(17) 0.14(2) -0.060(14) -0.001(19) 0.058(18)
C7 0.089(16) 0.34(5) 0.28(4) -0.25(4) -0.08(2) 0.10(2)
C80 0.29(5) 0.13(2) 0.54(8) -0.18(4) 0.32(6) -0.09(3)
C84 0.131(11) 0.091(9) 0.093(9) 0.015(7) 0.011(8) 0.023(8)
C19 0.31(5) 0.11(2) 0.29(5) 0.01(2) 0.20(4) -0.04(3)
C14 0.179(14) 0.114(10) 0.106(10) 0.022(9) 0.018(10) 0.063(10)
C23 0.164(14) 0.093(10) 0.124(12) 0.020(9) 0.011(11) 0.035(10)
C22 0.196(16) 0.135(12) 0.117(11) 0.068(10) 0.040(11) 0.069(12)
C32 0.158(13) 0.100(9) 0.126(11) 0.020(9) 0.054(10) 0.030(9)
C28 0.160(14) 0.086(9) 0.166(15) 0.005(10) 0.061(12) 0.048(10)
C461 0.033(10) 0.029(11) 0.046(10) 0.006(9) 0.008(9) 0.014(9)

loop_
_atom_type_symbol
_atom_type_scat_dispersion_real
_atom_type_scat_dispersion_imag
_atom_type_scat_Cromer_Mann_a1
_atom_type_scat_Cromer_Mann_b1
_atom_type_scat_Cromer_Mann_a2
_atom_type_scat_Cromer_Mann_b2
_atom_type_scat_Cromer_Mann_a3
_atom_type_scat_Cromer_Mann_b3
_atom_type_scat_Cromer_Mann_a4
_atom_type_scat_Cromer_Mann_b4
_atom_type_scat_Cromer_Mann_c
_atom_type_scat_source
C 0.0033 0.0016 2.3100 20.8439 1.0200 10.2075 1.5886 0.5687 0.8650 51.6512 0.2156 'International Tables Vol C 4.2.6.8 and 6.1.1.4'
H 0.0000 0.0000 0.4930 10.5109 0.3229 26.1257 0.1402 3.1424 0.0408 57.7998 0.0030 'International Tables Vol C 4.2.6.8 and 6.1.1.4'
N 0.0061 0.0033 12.2126 0.0057 3.1322 9.8933 2.0125 28.9975 1.1663 0.5826 -11.5290 'International Tables Vol C 4.2.6.8 and 6.1.1.4'
O 0.0106 0.0060 3.0485 13.2771 2.2868 5.7011 1.5463 0.3239 0.8670 32.9089 0.2508 'International Tables Vol C 4.2.6.8 and 6.1.1.4'
P 0.1023 0.0942 6.4345 1.9067 4.1791 27.1570 1.7800 0.5260 1.4908 68.1645 1.1149 'International Tables Vol C 4.2.6.8 and 6.1.1.4'
Cl 0.1484 0.1585 11.4604 0.0104 7.1964 1.1662 6.2556 18.5194 1.6455 47.7784 -9.5574 'International Tables Vol C 4.2.6.8 and 6.1.1.4'
I -0.4742 1.8119 20.1472 4.3470 18.9949 0.3814 7.5138 27.7660 2.2735 66.8776 4.0712 'International Tables Vol C 4.2.6.8 and 6.1.1.4'

loop_
_geom_angle_atom_site_label_1
_geom_angle_site_symmetry_1
_geom_angle_atom_site_label_2
_geom_angle_atom_site_label_3
_geom_angle_site_symmetry_3
_geom_angle
_geom_angle_publ_flag
O6 . P7 O9 . 114.0(4) yes
O6 . P7 O38 . 113.6(4) yes
O9 . P7 O38 . 106.0(4) yes
O6 . P7 C112 . 116.9(5) yes
O9 . P7 C112 . 102.4(6) yes
O38 . P7 C112 . 102.4(5) yes
P7 . O9 C10 . 120.3(6) yes
O9 . C10 C11 . 115.5(9) yes
O9 . C10 C41 . 120.7(9) yes
C11 . C10 C41 . 123.8(9) yes
C10 . C11 C12 . 119.6(9) yes
C10 . C11 H111 . 122.1 no
C12 . C11 H111 . 118.2 no
C11 . C12 O13 . 117.3(9) yes
C11 . C12 C50 . 119.6(9) yes
O13 . C12 C50 . 123.0(9) yes
C12 . O13 H97 . 149.6 no
C17 . O16 H89 . 147.8 no
O16 . C17 C18 . 119.0(9) yes
O16 . C17 C53 . 118.8(9) yes
C18 . C17 C53 . 122.2(9) yes
C17 . C18 C20 . 117.8(8) yes
C17 . C18 H181 . 120.3 no
C20 . C18 H181 . 121.8 no
C18 . C20 O21 . 119.8(8) yes
C18 . C20 C55 . 121.8(9) yes
O21 . C20 C55 . 118.4(8) yes
C20 . O21 H1 . 113.1 no
C25 . O24 H53 . 104.0 no
O24 . C25 C26 . 116.7(9) yes
O24 . C25 C57 . 122.7(8) yes
C26 . C25 C57 . 120.6(8) yes
C25 . C26 C27 . 120.0(9) yes
C25 . C26 H261 . 122.8 no
C27 . C26 H261 . 116.9 no
C26 . C27 O28 . 116.7(9) yes
C26 . C27 C60 . 121.7(9) yes
O28 . C27 C60 . 121.6(8) yes
C27 . O28 P30 . 119.5(6) yes
O28 . P30 O31 . 112.4(4) yes
O28 . P30 O34 . 106.8(4) yes
O31 . P30 O34 . 113.2(4) yes
O28 . P30 C104 . 101.9(4) yes
O31 . P30 C104 . 117.1(5) yes
O34 . P30 C104 . 104.3(5) yes
P30 . O34 C35 . 120.7(5) yes
O34 . C35 C36 . 119.0(9) yes
O34 . C35 C62 . 119.0(9) yes
C36 . C35 C62 . 121.9(10) yes
C35 . C36 C37 . 118.8(10) yes
C35 . C36 H361 . 120.2 no
C37 . C36 H361 . 120.9 no
C36 . C37 O38 . 116.6(10) yes
C36 . C37 C39 . 125.2(9) yes
O38 . C37 C39 . 118.2(9) yes
C37 . O38 P7 . 122.2(5) yes
C37 . C39 C63 . 114.0(9) yes
C37 . C39 C5 . 120.3(9) yes
C63 . C39 C5 . 125.7(9) yes
C10 . C41 C49 . 115.4(9) yes
C10 . C41 C5 . 120.4(9) yes
C49 . C41 C5 . 124.0(9) yes
N46 . C44 H441 . 114.2 no
N46 . C44 H442 . 108.1 no
H441 . C44 H442 . 107.4 no
N46 . C44 H443 . 109.1 no
H441 . C44 H443 . 108.2 no
H442 . C44 H443 . 109.8 no
N46 . C44 C461 . 10(4) yes
H441 . C44 C461 . 104.7 no
H442 . C44 C461 . 114.1 no
H443 . C44 C461 . 112.3 no
C44 . N46 C48 2_665 113(2) yes
C44 . N46 C47 . 126(4) yes
C48 2_665 N46 C47 . 121(4) yes
N46 . C47 C48 . 123(3) yes
N46 . C47 H471 . 117.6 no
C48 . C47 H471 . 119.4 no
N46 . C47 C461 . 4(5) yes
C48 . C47 C461 . 119(3) yes
H471 . C47 C461 . 121.3 no
N46 2_665 C48 C47 . 116.1(19) yes
N46 2_665 C48 C461 2_665 7(4) yes
C47 . C48 C461 2_665 123(2) yes
N46 2_665 C48 H481 . 122.3 no
C47 . C48 H481 . 121.2 no
C461 2_665 C48 H481 . 116.0 no
C41 . C49 C50 . 124.4(9) yes
C41 . C49 H491 . 117.2 no
C50 . C49 H491 . 118.2 no
C12 . C50 C49 . 117.0(9) yes
C12 . C50 C52 . 119.8(9) yes
C49 . C50 C52 . 123.2(9) yes
C50 . C52 C53 . 109.5(8) yes
C50 . C52 C3 . 113.5(8) yes
C53 . C52 C3 . 112.4(8) yes
C50 . C52 H521 . 106.9 no
C53 . C52 H521 . 106.3 no
C3 . C52 H521 . 107.9 no
C52 . C53 C17 . 120.7(9) yes
C52 . C53 C54 . 120.5(9) yes
C17 . C53 C54 . 118.7(9) yes
C53 . C54 C55 . 121.7(8) yes
C53 . C54 H541 . 121.6 no
C55 . C54 H541 . 116.3 no
C54 . C55 C20 . 117.7(8) yes
C54 . C55 C56 . 121.9(8) yes
C20 . C55 C56 . 120.5(9) yes
C55 . C56 C57 . 112.1(7) yes
C55 . C56 C73 . 111.2(9) yes
C57 . C56 C73 . 114.9(8) yes
C55 . C56 H561 . 105.8 no
C57 . C56 H561 . 104.9 no
C73 . C56 H561 . 107.1 no
C56 . C57 C25 . 121.3(8) yes
C56 . C57 C59 . 122.6(9) yes
C25 . C57 C59 . 116.0(9) yes
C57 . C59 C60 . 125.2(9) yes
C57 . C59 H591 . 117.9 no
C60 . C59 H591 . 116.7 no
C27 . C60 C59 . 116.3(8) yes
C27 . C60 C61 . 121.1(9) yes
C59 . C60 C61 . 122.5(9) yes
C60 . C61 C62 . 110.1(7) yes
C60 . C61 C65 . 112.1(8) yes
C62 . C61 C65 . 115.1(9) yes
C60 . C61 H611 . 107.6 no
C62 . C61 H611 . 105.5 no
C65 . C61 H611 . 105.8 no
C61 . C62 C35 . 121.5(10) yes
C61 . C62 C63 . 122.8(9) yes
C35 . C62 C63 . 115.7(9) yes
C62 . C63 C39 . 124.4(9) yes
C62 . C63 H631 . 117.6 no
C39 . C63 H631 . 118.0 no
C61 . C65 C66 . 107.2(10) yes
C61 . C65 H651 . 112.0 no
C66 . C65 H651 . 107.9 no
C61 . C65 H652 . 109.7 no
C66 . C65 H652 . 109.8 no
H651 . C65 H652 . 110.1 no
C65 . C66 C6 . 111.0(14) yes
C65 . C66 H661 . 108.7 no
C6 . C66 H661 . 110.1 no
C65 . C66 H662 . 106.3 no
C6 . C66 H662 . 106.8 no
H661 . C66 H662 . 113.9 no
C56 . C73 C75 . 111.0(9) yes
C56 . C73 H731 . 110.4 no
C75 . C73 H731 . 106.5 no
C56 . C73 H732 . 111.4 no
C75 . C73 H732 . 106.3 no
H731 . C73 H732 . 111.1 no
C73 . C75 C76 . 110.9(8) yes
C73 . C75 H751 . 107.3 no
C76 . C75 H751 . 108.7 no
C73 . C75 H752 . 106.8 no
C76 . C75 H752 . 111.8 no
H751 . C75 H752 . 111.3 no
C75 . C76 C77 . 123.5(11) yes
C75 . C76 C81 . 120.9(11) yes
C77 . C76 C81 . 115.2(12) yes
C76 . C77 C78 . 122.5(14) yes
C76 . C77 H771 . 122.2 no
C78 . C77 H771 . 115.3 no
C77 . C78 C79 . 122.2(15) yes
C77 . C78 H781 . 118.8 no
C79 . C78 H781 . 119.0 no
C78 . C79 C82 . 117.4(15) yes
C78 . C79 H791 . 118.9 no
C82 . C79 H791 . 123.7 no
C76 . C81 C82 . 118.9(13) yes
C76 . C81 H811 . 119.4 no
C82 . C81 H811 . 121.6 no
C81 . C82 C79 . 123.6(15) yes
C81 . C82 H821 . 118.4 no
C79 . C82 H821 . 118.0 no
P30 . C104 C105 . 122.5(11) yes
P30 . C104 C111 . 121.0(9) yes
C105 . C104 C111 . 116.2(13) yes
C104 . C105 C106 . 122.3(16) yes
C104 . C105 H1051 . 118.4 no
C106 . C105 H1051 . 119.1 no
C105 . C106 C107 . 119.9(14) yes
C105 . C106 H1061 . 120.9 no
C107 . C106 H1061 . 118.0 no
C106 . C107 C109 . 117.9(14) yes
C106 . C107 H1071 . 124.7 no
C109 . C107 H1071 . 117.4 no
C107 . C109 C111 . 122.8(17) yes
C107 . C109 H1091 . 117.2 no
C111 . C109 H1091 . 119.3 no
C104 . C111 C109 . 120.9(14) yes
C104 . C111 H1111 . 121.9 no
C109 . C111 H1111 . 117.1 no
P7 . C112 C113 . 120.6(10) yes
P7 . C112 C118 . 119.8(10) yes
C113 . C112 C118 . 119.5(13) yes
C112 . C113 C114 . 119.0(16) yes
C112 . C113 H1131 . 120.0 no
C114 . C113 H1131 . 121.1 no
C113 . C114 C116 . 121.9(16) yes
C113 . C114 H1141 . 121.3 no
C116 . C114 H1141 . 116.8 no
C114 . C116 C117 . 120.6(14) yes
C114 . C116 H1161 . 121.0 no
C117 . C116 H1161 . 118.0 no
C116 . C117 C118 . 118.7(14) yes
C116 . C117 H1171 . 121.1 no
C118 . C117 H1171 . 119.8 no
C117 . C118 C112 . 120.1(14) yes
C117 . C118 H1181 . 121.9 no
C112 . C118 H1181 . 117.8 no
C3 . C2 C4 . 115.6(9) yes
C3 . C2 H21 . 107.8 no
C4 . C2 H21 . 107.1 no
C3 . C2 H22 . 110.4 no
C4 . C2 H22 . 109.7 no
H21 . C2 H22 . 105.7 no
C52 . C3 C2 . 112.3(9) yes
C52 . C3 H31 . 108.0 no
C2 . C3 H31 . 110.2 no
C52 . C3 H32 . 107.3 no
C2 . C3 H32 . 108.7 no
H31 . C3 H32 . 110.3 no
C2 . C4 C9 . 121.9(12) yes
C2 . C4 C16 . 116.4(14) yes
C9 . C4 C16 . 121.5(15) yes
C41 . C5 C39 . 111.3(8) yes
C41 . C5 C13 . 112.6(10) yes
C39 . C5 C13 . 112.8(9) yes
C41 . C5 H51 . 107.3 no
C39 . C5 H51 . 105.4 no
C13 . C5 H51 . 106.9 no
C5 . C13 C21 . 113.7(11) yes
C5 . C13 H131 . 109.4 no
C21 . C13 H131 . 108.8 no
C5 . C13 H132 . 107.4 no
C21 . C13 H132 . 109.2 no
H131 . C13 H132 . 108.2 no
C4 . C9 C15 . 120.4(17) yes
C4 . C9 H91 . 120.5 no
C15 . C9 H91 . 119.1 no
C9 . C15 C1 . 120(2) yes
C9 . C15 H151 . 111.7 no
C1 . C15 H151 . 127.9 no
C4 . C16 C24 . 115.6(19) yes
C4 . C16 H161 . 121.4 no
C24 . C16 H161 . 122.7 no
C15 . C1 C24 . 122.3(20) yes
C15 . C1 H11 . 112.3 no
C24 . C1 H11 . 125.3 no
C66 . C6 C7 . 129(3) yes
C66 . C6 C19 . 124.1(20) yes
C7 . C6 C19 . 107(3) yes
C13 . C21 C84 . 113.1(16) yes
C13 . C21 H211 . 110.5 no
C84 . C21 H211 . 107.9 no
C13 . C21 H212 . 109.2 no
C84 . C21 H212 . 107.2 no
H211 . C21 H212 . 108.8 no
C16 . C24 C1 . 120.3(19) yes
C16 . C24 H241 . 128.4 no
C1 . C24 H241 . 111.3 no
C8 . C34 C7 . 124(4) yes
C8 . C34 H64 . 115.1 no
C7 . C34 H64 . 120.3 no
C34 . C8 C80 . 115(3) yes
C34 . C8 H63 . 124.1 no
C80 . C8 H63 . 120.6 no
C34 . C7 C6 . 131(4) yes
C34 . C7 H65 . 120.3 no
C6 . C7 H65 . 108.4 no
C8 . C80 C19 . 113(4) yes
C8 . C80 H62 . 106.4 no
C19 . C80 H62 . 102.4 no
C21 . C84 C14 . 127.3(20) yes
C21 . C84 C32 . 118.7(19) yes
C14 . C84 C32 . 114.0(18) yes
C80 . C19 C6 . 123(3) yes
C80 . C19 H61 . 109.7 no
C6 . C19 H61 . 105.3 no
C84 . C14 C22 . 122.8(20) yes
C84 . C14 H841 . 117.7 no
C22 . C14 H841 . 119.5 no
C22 . C23 C28 . 140(2) yes
C22 . C23 H843 . 109.4 no
C28 . C23 H843 . 110.5 no
C14 . C22 C23 . 108.7(20) yes
C14 . C22 H842 . 124.7 no
C23 . C22 H842 . 125.8 no
C84 . C32 C28 . 127(2) yes
C84 . C32 H845 . 113.9 no
C28 . C32 H845 . 117.6 no
C32 . C28 C23 . 107(2) yes
C32 . C28 H844 . 122.7 no
C23 . C28 H844 . 129.4 no
C47 . C461 C44 . 113(5) yes
C47 . C461 C48 2_665 118(5) yes
C44 . C461 C48 2_665 129(3) yes

loop_
_geom_bond_atom_site_label_1
_geom_bond_atom_site_label_2
_geom_bond_site_symmetry_2
_geom_bond_distance
_geom_bond_publ_flag
O6 P7 . 1.463(7) yes
P7 O9 . 1.595(8) yes
P7 O38 . 1.577(7) yes
P7 C112 . 1.753(13) yes
O9 C10 . 1.417(12) yes
C10 C11 . 1.353(15) yes
C10 C41 . 1.376(15) yes
C11 C12 . 1.391(14) yes
C11 H111 . 0.934 no
C12 O13 . 1.357(12) yes
C12 C50 . 1.422(14) yes
O13 H97 . 0.817 no
O16 C17 . 1.383(12) yes
O16 H89 . 0.834 no
C17 C18 . 1.394(15) yes
C17 C53 . 1.374(14) yes
C18 C20 . 1.398(14) yes
C18 H181 . 0.954 no
C20 O21 . 1.377(12) yes
C20 C55 . 1.389(13) yes
O21 H1 . 0.911 no
O24 C25 . 1.370(11) yes
O24 H53 . 0.822 no
C25 C26 . 1.375(14) yes
C25 C57 . 1.424(15) yes
C26 C27 . 1.402(14) yes
C26 H261 . 0.945 no
C27 O28 . 1.387(12) yes
C27 C60 . 1.396(15) yes
O28 P30 . 1.590(7) yes
P30 O31 . 1.475(7) yes
P30 O34 . 1.583(8) yes
P30 C104 . 1.772(12) yes
O34 C35 . 1.396(13) yes
C35 C36 . 1.400(14) yes
C35 C62 . 1.396(14) yes
C36 C37 . 1.326(16) yes
C36 H361 . 0.941 no
C37 O38 . 1.450(12) yes
C37 C39 . 1.427(15) yes
C39 C63 . 1.384(14) yes
C39 C5 . 1.506(16) yes
C41 C49 . 1.397(15) yes
C41 C5 . 1.526(15) yes
C44 N46 . 1.50(5) yes
C44 H441 . 0.980 no
C44 H442 . 0.968 no
C44 H443 . 0.948 no
C44 C461 . 1.47(7) yes
N46 C48 2_665 1.46(5) yes
N46 C47 . 1.26(4) yes
C47 C48 . 1.366(14) yes
C47 H471 . 0.929 no
C47 C461 . 1.48(5) yes
C48 C461 2_665 1.27(8) yes
C48 H481 . 0.911 no
C49 C50 . 1.371(15) yes
C49 H491 . 0.935 no
C50 C52 . 1.538(15) yes
C52 C53 . 1.557(15) yes
C52 C3 . 1.521(15) yes
C52 H521 . 0.986 no
C53 C54 . 1.379(14) yes
C54 C55 . 1.408(14) yes
C54 H541 . 0.940 no
C55 C56 . 1.550(14) yes
C56 C57 . 1.508(14) yes
C56 C73 . 1.501(14) yes
C56 H561 . 1.030 no
C57 C59 . 1.404(14) yes
C59 C60 . 1.371(14) yes
C59 H591 . 0.938 no
C60 C61 . 1.533(13) yes
C61 C62 . 1.496(14) yes
C61 C65 . 1.540(15) yes
C61 H611 . 1.028 no
C62 C63 . 1.435(15) yes
C63 H631 . 0.951 no
C65 C66 . 1.58(2) yes
C65 H651 . 0.980 no
C65 H652 . 0.959 no
C66 C6 . 1.52(2) yes
C66 H661 . 0.929 no
C66 H662 . 0.966 no
C73 C75 . 1.585(15) yes
C73 H731 . 0.960 no
C73 H732 . 0.961 no
C75 C76 . 1.491(16) yes
C75 H751 . 0.950 no
C75 H752 . 0.961 no
C76 C77 . 1.354(18) yes
C76 C81 . 1.39(2) yes
C77 C78 . 1.39(2) yes
C77 H771 . 0.972 no
C78 C79 . 1.30(2) yes
C78 H781 . 0.902 no
C79 C82 . 1.32(2) yes
C79 H791 . 0.963 no
C81 C82 . 1.41(2) yes
C81 H811 . 0.974 no
C82 H821 . 0.961 no
C104 C105 . 1.370(18) yes
C104 C111 . 1.370(19) yes
C105 C106 . 1.38(2) yes
C105 H1051 . 0.895 no
C106 C107 . 1.34(2) yes
C106 H1061 . 0.904 no
C107 C109 . 1.36(2) yes
C107 H1071 . 0.963 no
C109 C111 . 1.33(2) yes
C109 H1091 . 0.826 no
C111 H1111 . 0.942 no
C112 C113 . 1.395(19) yes
C112 C118 . 1.40(2) yes
C113 C114 . 1.39(2) yes
C113 H1131 . 0.909 no
C114 C116 . 1.35(3) yes
C114 H1141 . 0.935 no
C116 C117 . 1.40(3) yes
C116 H1161 . 0.897 no
C117 C118 . 1.40(2) yes
C117 H1171 . 0.936 no
C118 H1181 . 0.936 no
C2 C3 . 1.494(17) yes
C2 C4 . 1.57(2) yes
C2 H21 . 1.015 no
C2 H22 . 0.968 no
C3 H31 . 0.949 no
C3 H32 . 0.977 no
C4 C9 . 1.33(2) yes
C4 C16 . 1.40(2) yes
C5 C13 . 1.556(15) yes
C5 H51 . 0.984 no
C13 C21 . 1.35(2) yes
C13 H131 . 0.949 no
C13 H132 . 0.966 no
C9 C15 . 1.42(2) yes
C9 H91 . 0.963 no
C15 C1 . 1.30(3) yes
C15 H151 . 0.997 no
C16 C24 . 1.45(3) yes
C16 H161 . 1.008 no
C1 C24 . 1.34(3) yes
C1 H11 . 0.920 no
C6 C7 . 1.22(3) yes
C6 C19 . 1.30(4) yes
C21 C84 . 1.39(2) yes
C21 H211 . 0.938 no
C21 H212 . 0.970 no
C24 H241 . 0.856 no
C34 C8 . 1.15(4) yes
C34 C7 . 1.34(3) yes
C34 H64 . 0.962 no
C8 C80 . 1.31(4) yes
C8 H63 . 1.006 no
C7 H65 . 1.010 no
C80 C19 . 1.54(6) yes
C80 H62 . 1.064 no
C84 C14 . 1.46(3) yes
C84 C32 . 1.42(3) yes
C19 H61 . 1.176 no
C14 C22 . 1.48(3) yes
C14 H841 . 0.952 no
C23 C22 . 1.33(3) yes
C23 C28 . 1.35(3) yes
C23 H843 . 0.926 no
C22 H842 . 0.966 no
C32 C28 . 1.43(3) yes
C32 H845 . 1.044 no
C28 H844 . 0.960 no

loop_
_geom_hbond_atom_site_label_D
_geom_hbond_atom_site_label_H
_geom_hbond_atom_site_label_A
_geom_hbond_site_symmetry_A
_geom_hbond_angle_DHA
_geom_hbond_distance_DH
_geom_hbond_distance_HA
_geom_hbond_distance_DA
_geom_hbond_publ_flag
C44 H442 O6 . 157 0.97 2.50 3.42(2) yes
C47 H471 C12 . 145 0.93 2.56 3.36(2) yes
C48 H481 C25 2_665 144 0.91 2.56 3.34(2) yes
O24 H53 O21 . 165 0.82 1.95 2.75(2) yes
O16 H89 O31 2_665 131 0.83 2.00 2.63(2) yes
O21 H1 O24 . 180 0.91 1.84 2.75(2) yes
